data_7152009
loop_
_publ_author_name
'Das, Sudipta'
'Guha, Subarna'
'Banerjee, Arnab'
'Lohar, Sisir'
'Sahana, Animesh'
'Das, Debasis'

_publ_section_title
;
 2-(2-Pyridyl) benzimidazole based Co(ii) complex as an efficient
 fluorescent probe for trace level determination of aspartic and
 glutamic acid in aqueous solution: A displacement approach.
;
_journal_issue 20
_journal_name_full 'Organic &amp; biomolecular chemistry'
_journal_page_first 7097
_journal_page_last 7104
_journal_paper_doi 10.1039/c1ob05951c
_journal_volume 9
_journal_year 2011
_chemical_formula_moiety 'C24 H18 Cl2 Co N6, 2(H2 O)'
_chemical_formula_sum 'C24 H22 Cl2 Co N6 O2'
_chemical_formula_weight 556.31
_chemical_name_systematic
;
?
;
_space_group_IT_number 15
_symmetry_cell_setting monoclinic
_symmetry_space_group_name_Hall '-C 2yc'
_symmetry_space_group_name_H-M 'C 1 2/c 1'
_atom_sites_solution_hydrogens geom
_atom_sites_solution_primary direct
_atom_sites_solution_secondary difmap
_audit_creation_method SHELXL-97
_cell_angle_alpha 90.00
_cell_angle_beta 124.684(3)
_cell_angle_gamma 90.00
_cell_formula_units_Z 8
_cell_length_a 24.215(4)
_cell_length_b 14.850(2)
_cell_length_c 16.053(2)
_cell_measurement_reflns_used 6740
_cell_measurement_temperature 93(2)
_cell_measurement_theta_max 54.79
_cell_measurement_theta_min 6.17
_cell_volume 4746.8(12)
_computing_cell_refinement CrystalClear
_computing_data_collection 'CrystalClear (Rigaku, 2004)'
_computing_data_reduction CrystalClear
_computing_molecular_graphics PLATON(Spek,2009)
_computing_publication_material 'Bruker SHELXTL (Sheldrick, 2008)'
_computing_structure_refinement 'SHELXL-97 (Sheldrick, 2008)'
_computing_structure_solution 'SHELXS-97 (Sheldrick, 2008)'
_diffrn_ambient_temperature 93(2)
_diffrn_detector_area_resol_mean 0.83
_diffrn_measured_fraction_theta_full 0.984
_diffrn_measured_fraction_theta_max 0.902
_diffrn_measurement_device_type 'Rigaku Mercury CCD'
_diffrn_measurement_method \w
_diffrn_radiation_monochromator confocal
_diffrn_radiation_source 'rotating anode'
_diffrn_radiation_type MoK\a
_diffrn_radiation_wavelength 0.71073
_diffrn_reflns_av_R_equivalents 0.0513
_diffrn_reflns_av_sigmaI/netI 0.0661
_diffrn_reflns_limit_h_max 29
_diffrn_reflns_limit_h_min -26
_diffrn_reflns_limit_k_max 13
_diffrn_reflns_limit_k_min -18
_diffrn_reflns_limit_l_max 19
_diffrn_reflns_limit_l_min -19
_diffrn_reflns_number 15672
_diffrn_reflns_theta_full 25.00
_diffrn_reflns_theta_max 27.40
_diffrn_reflns_theta_min 3.09
_exptl_absorpt_coefficient_mu 0.984
_exptl_absorpt_correction_T_max 0.9255
_exptl_absorpt_correction_T_min 0.7246
_exptl_absorpt_correction_type multi-scan
_exptl_crystal_colour Red
_exptl_crystal_density_diffrn 1.546
_exptl_crystal_density_method 'not measured'
_exptl_crystal_description Prism
_exptl_crystal_F_000 2248
_exptl_crystal_size_max 0.35
_exptl_crystal_size_mid 0.30
_exptl_crystal_size_min 0.08
_refine_diff_density_max 0.717
_refine_diff_density_min -0.712
_refine_diff_density_rms 0.089
_refine_ls_extinction_method none
_refine_ls_goodness_of_fit_ref 1.044
_refine_ls_hydrogen_treatment constr
_refine_ls_matrix_type full
_refine_ls_number_parameters 316
_refine_ls_number_reflns 4868
_refine_ls_number_restraints 0
_refine_ls_restrained_S_all 1.044
_refine_ls_R_factor_all 0.0862
_refine_ls_R_factor_gt 0.0539
_refine_ls_shift/su_max 0.001
_refine_ls_shift/su_mean 0.000
_refine_ls_structure_factor_coef Fsqd
_refine_ls_weighting_details 'calc w=1/[\s^2^(Fo^2^)+(0.0807P)^2^+8.9923P] where P=(Fo^2^+2Fc^2^)/3'
_refine_ls_weighting_scheme calc
_refine_ls_wR_factor_gt 0.1435
_refine_ls_wR_factor_ref 0.1613
_reflns_number_gt 3456
_reflns_number_total 4868
_reflns_threshold_expression >2sigma(I)
_cod_data_source_file c1ob05951c.txt
_cod_data_source_block c2c_fs
_cod_depositor_comments
;
The following automatic conversions were performed:

'_symmetry_cell_setting' value 'Monoclinic' changed to 'monoclinic'
according to /home/saulius/struct/CIF-dictionaries/cif_core.dic
dictionary named 'cif_core.dic' version 2.4.1 from 2010-06-29.

Automatic conversion script
Id: cif_fix_values 1715 2011-07-08 13:25:40Z adriana 
;
_cod_original_cell_volume 4746.7(13)
_cod_original_sg_symbol_H-M C2/c
_cod_database_code 7152009

loop_
_symmetry_equiv_pos_as_xyz
'x, y, z'
'-x, y, -z+1/2'
'x+1/2, y+1/2, z'
'-x+1/2, y+1/2, -z+1/2'
'-x, -y, -z'
'x, -y, z-1/2'
'-x+1/2, -y+1/2, -z'
'x+1/2, -y+1/2, z-1/2'

loop_
_atom_site_label
_atom_site_type_symbol
_atom_site_fract_x
_atom_site_fract_y
_atom_site_fract_z
_atom_site_U_iso_or_equiv
_atom_site_adp_type
_atom_site_occupancy
_atom_site_symmetry_multiplicity
_atom_site_calc_flag
_atom_site_refinement_flags
O2 O 0.0168(5) 0.8542(6) 0.2286(7) 0.195(4) Uani 1 1 d .
O1 O 0.5456(4) 0.5107(6) 0.7290(8) 0.212(4) Uani 1 1 d .
Co1 Co 0.23716(3) 0.46506(3) 0.15404(3) 0.03065(19) Uani 1 1 d .
Cl2 Cl 0.19519(5) 0.35008(6) 0.21125(6) 0.0338(3) Uani 1 1 d .
Cl1 Cl 0.32476(6) 0.36787(8) 0.17048(8) 0.0456(3) Uani 1 1 d .
N2 N 0.29837(16) 0.5242(2) 0.3038(2) 0.0334(8) Uani 1 1 d .
N22 N 0.17141(16) 0.4323(2) -0.0044(2) 0.0319(7) Uani 1 1 d .
N1 N 0.17184(16) 0.5647(2) 0.1496(2) 0.0331(8) Uani 1 1 d .
C27 C 0.22749(19) 0.5555(3) -0.0157(3) 0.0293(8) Uani 1 1 d .
N21 N 0.26398(16) 0.5620(2) 0.0843(2) 0.0338(8) Uani 1 1 d .
C26 C 0.30185(19) 0.6612(3) 0.0187(3) 0.0330(9) Uani 1 1 d .
C8 C 0.2718(2) 0.5975(3) 0.3177(3) 0.0334(9) Uani 1 1 d .
N23 N 0.24759(16) 0.6128(2) -0.0591(2) 0.0353(8) Uani 1 1 d .
H23 H 0.2297 0.6184 -0.1243 0.042 Uiso 1 1 calc R
C29 C 0.1311(2) 0.4814(3) -0.1726(3) 0.0350(9) Uani 1 1 d .
H29 H 0.1336 0.5229 -0.2153 0.042 Uiso 1 1 calc R
N3 N 0.16748(17) 0.6945(2) 0.2172(2) 0.0378(8) Uani 1 1 d .
H3 H 0.1805 0.7394 0.2604 0.045 Uiso 1 1 calc R
C6 C 0.1063(2) 0.6857(3) 0.1267(3) 0.0385(10) Uani 1 1 d .
C32 C 0.1264(2) 0.3645(3) -0.0455(3) 0.0352(9) Uani 1 1 d .
H32 H 0.1245 0.3238 -0.0015 0.042 Uiso 1 1 calc R
C1 C 0.1090(2) 0.6037(3) 0.0842(3) 0.0353(9) Uani 1 1 d .
C31 C 0.0832(2) 0.3517(3) -0.1484(3) 0.0372(10) Uani 1 1 d .
H31 H 0.0530 0.3021 -0.1747 0.045 Uiso 1 1 calc R
C2 C 0.0524(2) 0.5725(3) -0.0075(3) 0.0425(10) Uani 1 1 d .
H2 H 0.0533 0.5174 -0.0368 0.051 Uiso 1 1 calc R
C30 C 0.0843(2) 0.4122(3) -0.2130(3) 0.0397(10) Uani 1 1 d .
H30 H 0.0534 0.4063 -0.2843 0.048 Uiso 1 1 calc R
C25 C 0.3413(2) 0.7278(3) 0.0183(3) 0.0444(11) Uani 1 1 d .
H25 H 0.3335 0.7503 -0.0430 0.053 Uiso 1 1 calc R
C22 C 0.3629(2) 0.6637(3) 0.2020(3) 0.0424(11) Uani 1 1 d .
H22 H 0.3699 0.6436 0.2635 0.051 Uiso 1 1 calc R
C11 C 0.3920(2) 0.5362(3) 0.4760(3) 0.0503(12) Uani 1 1 d .
H11 H 0.4342 0.5136 0.5301 0.060 Uiso 1 1 calc R
C28 C 0.17392(19) 0.4884(3) -0.0683(3) 0.0305(9) Uani 1 1 d .
C5 C 0.0481(2) 0.7391(3) 0.0790(3) 0.0462(11) Uani 1 1 d .
H5 H 0.0463 0.7944 0.1072 0.055 Uiso 1 1 calc R
C21 C 0.3115(2) 0.6286(3) 0.1085(3) 0.0344(9) Uani 1 1 d .
C23 C 0.4032(2) 0.7288(3) 0.2010(3) 0.0492(12) Uani 1 1 d .
H23A H 0.4393 0.7532 0.2634 0.059 Uiso 1 1 calc R
C7 C 0.2044(2) 0.6206(3) 0.2279(3) 0.0345(9) Uani 1 1 d .
C12 C 0.3573(2) 0.4941(3) 0.3824(3) 0.0405(10) Uani 1 1 d .
H12 H 0.3762 0.4418 0.3739 0.049 Uiso 1 1 calc R
C9 C 0.3029(2) 0.6424(3) 0.4089(3) 0.0428(11) Uani 1 1 d .
H9 H 0.2826 0.6936 0.4165 0.051 Uiso 1 1 calc R
C3 C -0.0049(2) 0.6254(3) -0.0537(3) 0.0483(12) Uani 1 1 d .
H3A H -0.0441 0.6055 -0.1157 0.058 Uiso 1 1 calc R
C24 C 0.3922(2) 0.7597(3) 0.1103(3) 0.0484(11) Uani 1 1 d .
H24 H 0.4211 0.8046 0.1131 0.058 Uiso 1 1 calc R
C10 C 0.3647(2) 0.6107(3) 0.4897(3) 0.0515(12) Uani 1 1 d .
H10 H 0.3878 0.6403 0.5534 0.062 Uiso 1 1 calc R
C4 C -0.0071(2) 0.7061(3) -0.0124(3) 0.0505(12) Uani 1 1 d .
H4 H -0.0474 0.7402 -0.0476 0.061 Uiso 1 1 calc R

loop_
_atom_site_aniso_label
_atom_site_aniso_U_11
_atom_site_aniso_U_22
_atom_site_aniso_U_33
_atom_site_aniso_U_23
_atom_site_aniso_U_13
_atom_site_aniso_U_12
O2 0.172(9) 0.232(8) 0.177(8) -0.045(7) 0.096(6) -0.018(7)
O1 0.168(8) 0.194(8) 0.248(10) -0.023(7) 0.103(7) 0.022(6)
Co1 0.0319(3) 0.0355(3) 0.0215(3) 0.00166(19) 0.0134(2) -0.0031(2)
Cl2 0.0376(6) 0.0376(6) 0.0264(5) 0.0000(3) 0.0184(4) -0.0037(4)
Cl1 0.0439(7) 0.0531(7) 0.0473(6) 0.0099(5) 0.0304(5) 0.0071(5)
N2 0.0346(19) 0.040(2) 0.0257(16) 0.0015(13) 0.0172(14) -0.0031(15)
N22 0.0323(18) 0.0337(19) 0.0277(16) 0.0013(13) 0.0160(13) -0.0008(14)
N1 0.0346(19) 0.0349(19) 0.0282(16) 0.0029(13) 0.0169(14) -0.0025(15)
C27 0.030(2) 0.031(2) 0.0258(19) 0.0037(14) 0.0158(16) 0.0000(16)
N21 0.0349(19) 0.0373(19) 0.0274(17) 0.0012(13) 0.0167(14) -0.0054(15)
C26 0.033(2) 0.036(2) 0.032(2) 0.0037(15) 0.0197(17) 0.0021(17)
C8 0.035(2) 0.035(2) 0.034(2) 0.0010(15) 0.0220(17) -0.0049(18)
N23 0.038(2) 0.042(2) 0.0256(16) 0.0053(13) 0.0177(14) -0.0002(16)
C29 0.031(2) 0.050(3) 0.0252(19) 0.0021(16) 0.0169(16) 0.0034(18)
N3 0.042(2) 0.037(2) 0.0372(18) -0.0005(14) 0.0239(16) -0.0009(16)
C6 0.035(2) 0.041(3) 0.040(2) 0.0051(17) 0.0221(19) -0.0044(19)
C32 0.032(2) 0.035(2) 0.034(2) -0.0003(16) 0.0166(17) -0.0032(17)
C1 0.033(2) 0.038(2) 0.036(2) 0.0086(16) 0.0208(18) -0.0017(18)
C31 0.033(2) 0.040(2) 0.031(2) -0.0044(16) 0.0137(17) -0.0012(18)
C2 0.039(2) 0.045(3) 0.037(2) 0.0065(18) 0.0176(19) -0.006(2)
C30 0.032(2) 0.057(3) 0.0242(19) -0.0071(17) 0.0124(17) 0.000(2)
C25 0.047(3) 0.049(3) 0.047(2) 0.008(2) 0.033(2) 0.000(2)
C22 0.042(3) 0.049(3) 0.036(2) -0.0031(18) 0.0217(19) -0.017(2)
C11 0.044(3) 0.064(3) 0.031(2) 0.0027(19) 0.014(2) -0.001(2)
C28 0.030(2) 0.037(2) 0.0272(19) -0.0001(15) 0.0173(16) 0.0027(17)
C5 0.053(3) 0.039(3) 0.059(3) 0.008(2) 0.039(2) 0.002(2)
C21 0.034(2) 0.035(2) 0.037(2) -0.0002(16) 0.0216(18) -0.0045(17)
C23 0.044(3) 0.056(3) 0.042(2) -0.008(2) 0.021(2) -0.015(2)
C7 0.035(2) 0.038(2) 0.036(2) 0.0030(16) 0.0226(18) -0.0031(18)
C12 0.038(2) 0.046(3) 0.030(2) 0.0046(17) 0.0148(18) 0.001(2)
C9 0.043(3) 0.052(3) 0.031(2) -0.0055(18) 0.0199(19) -0.010(2)
C3 0.032(3) 0.055(3) 0.045(2) 0.011(2) 0.015(2) -0.004(2)
C24 0.046(3) 0.046(3) 0.062(3) 0.002(2) 0.036(2) -0.011(2)
C10 0.056(3) 0.064(3) 0.028(2) -0.008(2) 0.020(2) -0.015(3)
C4 0.031(2) 0.059(3) 0.059(3) 0.019(2) 0.024(2) 0.007(2)

loop_
_atom_type_symbol
_atom_type_description
_atom_type_scat_dispersion_real
_atom_type_scat_dispersion_imag
_atom_type_scat_source
C C 0.0033 0.0016 'International Tables Vol C Tables 4.2.6.8 and 6.1.1.4'
H H 0.0000 0.0000 'International Tables Vol C Tables 4.2.6.8 and 6.1.1.4'
N N 0.0061 0.0033 'International Tables Vol C Tables 4.2.6.8 and 6.1.1.4'
O O 0.0106 0.0060 'International Tables Vol C Tables 4.2.6.8 and 6.1.1.4'
Co Co 0.3494 0.9721 'International Tables Vol C Tables 4.2.6.8 and 6.1.1.4'
Cl Cl 0.1484 0.1585 'International Tables Vol C Tables 4.2.6.8 and 6.1.1.4'

loop_
_geom_angle_atom_site_label_1
_geom_angle_atom_site_label_2
_geom_angle_atom_site_label_3
_geom_angle
N1 Co1 N21 87.47(12)
N1 Co1 N22 94.65(12)
N21 Co1 N22 76.96(12)
N1 Co1 N2 77.44(12)
N21 Co1 N2 95.06(12)
N22 Co1 N2 169.13(12)
N1 Co1 Cl2 92.22(9)
N21 Co1 Cl2 172.69(9)
N22 Co1 Cl2 95.79(9)
N2 Co1 Cl2 92.00(9)
N1 Co1 Cl1 171.62(9)
N21 Co1 Cl1 87.17(10)
N22 Co1 Cl1 90.41(9)
N2 Co1 Cl1 96.63(10)
Cl2 Co1 Cl1 93.91(4)
C12 N2 C8 118.0(3)
C12 N2 Co1 127.0(3)
C8 N2 Co1 114.9(2)
C32 N22 C28 117.5(3)
C32 N22 Co1 126.6(2)
C28 N22 Co1 115.8(2)
C7 N1 C1 105.0(3)
C7 N1 Co1 111.8(3)
C1 N1 Co1 141.7(3)
N21 C27 N23 113.0(3)
N21 C27 C28 120.7(3)
N23 C27 C28 126.2(3)
C27 N21 C21 105.4(3)
C27 N21 Co1 113.2(2)
C21 N21 Co1 141.2(2)
C25 C26 N23 132.1(4)
C25 C26 C21 122.7(4)
N23 C26 C21 105.2(3)
N2 C8 C9 122.9(4)
N2 C8 C7 113.2(3)
C9 C8 C7 123.8(4)
C27 N23 C26 107.2(3)
C27 N23 H23 126.4
C26 N23 H23 126.4
C28 C29 C30 118.3(4)
C28 C29 H29 120.9
C30 C29 H29 120.9
C7 N3 C6 107.0(3)
C7 N3 H3 126.5
C6 N3 H3 126.5
N3 C6 C5 132.0(4)
N3 C6 C1 106.0(4)
C5 C6 C1 122.0(4)
N22 C32 C31 122.8(4)
N22 C32 H32 118.6
C31 C32 H32 118.6
N1 C1 C2 130.6(4)
N1 C1 C6 109.0(3)
C2 C1 C6 120.3(4)
C32 C31 C30 118.9(4)
C32 C31 H31 120.5
C30 C31 H31 120.5
C3 C2 C1 117.3(4)
C3 C2 H2 121.4
C1 C2 H2 121.4
C31 C30 C29 119.3(3)
C31 C30 H30 120.4
C29 C30 H30 120.4
C24 C25 C26 116.5(4)
C24 C25 H25 121.8
C26 C25 H25 121.8
C23 C22 C21 117.0(4)
C23 C22 H22 121.5
C21 C22 H22 121.5
C10 C11 C12 119.3(4)
C10 C11 H11 120.3
C12 C11 H11 120.3
N22 C28 C29 123.1(4)
N22 C28 C27 112.9(3)
C29 C28 C27 123.9(3)
C4 C5 C6 116.0(4)
C4 C5 H5 122.0
C6 C5 H5 122.0
N21 C21 C22 131.0(4)
N21 C21 C26 109.1(3)
C22 C21 C26 119.9(4)
C22 C23 C24 121.6(4)
C22 C23 H23A 119.2
C24 C23 H23A 119.2
N1 C7 N3 113.0(3)
N1 C7 C8 120.6(4)
N3 C7 C8 126.2(4)
N2 C12 C11 122.5(4)
N2 C12 H12 118.8
C11 C12 H12 118.8
C8 C9 C10 118.3(4)
C8 C9 H9 120.9
C10 C9 H9 120.9
C4 C3 C2 122.2(4)
C4 C3 H3A 118.9
C2 C3 H3A 118.9
C25 C24 C23 122.3(4)
C25 C24 H24 118.9
C23 C24 H24 118.9
C11 C10 C9 119.1(4)
C11 C10 H10 120.5
C9 C10 H10 120.5
C3 C4 C5 122.3(4)
C3 C4 H4 118.9
C5 C4 H4 118.9

loop_
_geom_bond_atom_site_label_1
_geom_bond_atom_site_label_2
_geom_bond_distance
_geom_bond_site_symmetry_2
O2 O2 1.332(14) 2
Co1 N1 2.137(3) .
Co1 N21 2.139(3) .
Co1 N22 2.152(3) .
Co1 N2 2.166(3) .
Co1 Cl2 2.4193(11) .
Co1 Cl1 2.4526(13) .
N2 C12 1.334(5) .
N2 C8 1.346(5) .
N22 C32 1.348(5) .
N22 C28 1.350(5) .
N1 C7 1.327(5) .
N1 C1 1.390(5) .
C27 N21 1.323(5) .
C27 N23 1.354(5) .
C27 C28 1.464(5) .
N21 C21 1.394(5) .
C26 C25 1.378(6) .
C26 N23 1.391(5) .
C26 C21 1.410(5) .
C8 C9 1.379(5) .
C8 C7 1.477(5) .
N23 H23 0.8800 .
C29 C28 1.383(5) .
C29 C30 1.387(6) .
C29 H29 0.9500 .
N3 C7 1.364(5) .
N3 C6 1.368(5) .
N3 H3 0.8800 .
C6 C5 1.406(6) .
C6 C1 1.416(6) .
C32 C31 1.377(5) .
C32 H32 0.9500 .
C1 C2 1.401(6) .
C31 C30 1.384(6) .
C31 H31 0.9500 .
C2 C3 1.387(6) .
C2 H2 0.9500 .
C30 H30 0.9500 .
C25 C24 1.361(6) .
C25 H25 0.9500 .
C22 C23 1.379(6) .
C22 C21 1.395(5) .
C22 H22 0.9500 .
C11 C10 1.368(7) .
C11 C12 1.385(6) .
C11 H11 0.9500 .
C5 C4 1.395(6) .
C5 H5 0.9500 .
C23 C24 1.399(6) .
C23 H23A 0.9500 .
C12 H12 0.9500 .
C9 C10 1.391(6) .
C9 H9 0.9500 .
C3 C4 1.385(7) .
C3 H3A 0.9500 .
C24 H24 0.9500 .
C10 H10 0.9500 .
C4 H4 0.9500 .

loop_
_geom_hbond_atom_site_label_D
_geom_hbond_atom_site_label_H
_geom_hbond_atom_site_label_A
_geom_hbond_distance_DH
_geom_hbond_distance_HA
_geom_hbond_distance_DA
_geom_hbond_angle_DHA
_geom_hbond_site_symmetry_A
N23 H23 Cl2 0.88 2.32 3.191(3) 171.1 6_565
N3 H3 Cl1 0.88 2.25 3.086(4) 159.3 4

loop_
_geom_torsion_atom_site_label_1
_geom_torsion_atom_site_label_2
_geom_torsion_atom_site_label_3
_geom_torsion_atom_site_label_4
_geom_torsion
N1 Co1 N2 C12 170.1(4)
N21 Co1 N2 C12 -103.7(3)
N22 Co1 N2 C12 -146.0(6)
Cl2 Co1 N2 C12 78.2(3)
Cl1 Co1 N2 C12 -15.9(3)
N1 Co1 N2 C8 -7.6(3)
N21 Co1 N2 C8 78.6(3)
N22 Co1 N2 C8 36.4(8)
Cl2 Co1 N2 C8 -99.4(3)
Cl1 Co1 N2 C8 166.4(3)
N1 Co1 N22 C32 -95.5(3)
N21 Co1 N22 C32 178.2(3)
N2 Co1 N22 C32 -138.3(6)
Cl2 Co1 N22 C32 -2.7(3)
Cl1 Co1 N22 C32 91.2(3)
N1 Co1 N22 C28 81.3(3)
N21 Co1 N22 C28 -5.0(3)
N2 Co1 N22 C28 38.5(8)
Cl2 Co1 N22 C28 174.0(3)
Cl1 Co1 N22 C28 -92.0(3)
N21 Co1 N1 C7 -83.7(3)
N22 Co1 N1 C7 -160.4(3)
N2 Co1 N1 C7 12.1(3)
Cl2 Co1 N1 C7 103.6(3)
Cl1 Co1 N1 C7 -33.4(7)
N21 Co1 N1 C1 79.5(4)
N22 Co1 N1 C1 2.8(4)
N2 Co1 N1 C1 175.3(4)
Cl2 Co1 N1 C1 -93.2(4)
Cl1 Co1 N1 C1 129.8(5)
N23 C27 N21 C21 0.2(4)
C28 C27 N21 C21 177.2(3)
N23 C27 N21 Co1 -175.8(3)
C28 C27 N21 Co1 1.3(5)
N1 Co1 N21 C27 -93.5(3)
N22 Co1 N21 C27 1.9(3)
N2 Co1 N21 C27 -170.7(3)
Cl2 Co1 N21 C27 -5.8(10)
Cl1 Co1 N21 C27 92.9(3)
N1 Co1 N21 C21 92.7(4)
N22 Co1 N21 C21 -171.9(4)
N2 Co1 N21 C21 15.6(4)
Cl2 Co1 N21 C21 -180(38)
Cl1 Co1 N21 C21 -80.9(4)
C12 N2 C8 C9 0.4(6)
Co1 N2 C8 C9 178.3(3)
C12 N2 C8 C7 -175.8(4)
Co1 N2 C8 C7 2.1(4)
N21 C27 N23 C26 0.0(4)
C28 C27 N23 C26 -176.9(4)
C25 C26 N23 C27 -179.8(4)
C21 C26 N23 C27 -0.1(4)
C7 N3 C6 C5 177.1(4)
C7 N3 C6 C1 -0.4(4)
C28 N22 C32 C31 -1.0(6)
Co1 N22 C32 C31 175.7(3)
C7 N1 C1 C2 -175.9(4)
Co1 N1 C1 C2 20.2(7)
C7 N1 C1 C6 0.9(4)
Co1 N1 C1 C6 -163.0(3)
N3 C6 C1 N1 -0.3(4)
C5 C6 C1 N1 -178.1(4)
N3 C6 C1 C2 176.9(4)
C5 C6 C1 C2 -0.9(6)
N22 C32 C31 C30 -1.9(6)
N1 C1 C2 C3 176.9(4)
C6 C1 C2 C3 0.4(6)
C32 C31 C30 C29 3.1(6)
C28 C29 C30 C31 -1.5(6)
N23 C26 C25 C24 -178.6(4)
C21 C26 C25 C24 1.7(6)
C32 N22 C28 C29 2.7(6)
Co1 N22 C28 C29 -174.4(3)
C32 N22 C28 C27 -176.0(3)
Co1 N22 C28 C27 6.9(4)
C30 C29 C28 N22 -1.5(6)
C30 C29 C28 C27 177.1(4)
N21 C27 C28 N22 -5.5(5)
N23 C27 C28 N22 171.1(4)
N21 C27 C28 C29 175.8(4)
N23 C27 C28 C29 -7.6(6)
N3 C6 C5 C4 -176.7(4)
C1 C6 C5 C4 0.5(6)
C27 N21 C21 C22 -179.9(5)
Co1 N21 C21 C22 -5.8(8)
C27 N21 C21 C26 -0.3(4)
Co1 N21 C21 C26 173.8(3)
C23 C22 C21 N21 178.4(4)
C23 C22 C21 C26 -1.1(6)
C25 C26 C21 N21 180.0(4)
N23 C26 C21 N21 0.3(4)
C25 C26 C21 C22 -0.4(6)
N23 C26 C21 C22 179.9(4)
C21 C22 C23 C24 1.3(7)
C1 N1 C7 N3 -1.2(4)
Co1 N1 C7 N3 168.1(2)
C1 N1 C7 C8 174.9(3)
Co1 N1 C7 C8 -15.8(4)
C6 N3 C7 N1 1.0(5)
C6 N3 C7 C8 -174.8(4)
N2 C8 C7 N1 9.5(5)
C9 C8 C7 N1 -166.7(4)
N2 C8 C7 N3 -175.0(4)
C9 C8 C7 N3 8.9(6)
C8 N2 C12 C11 -1.1(6)
Co1 N2 C12 C11 -178.8(3)
C10 C11 C12 N2 1.1(7)
N2 C8 C9 C10 0.5(6)
C7 C8 C9 C10 176.2(4)
C1 C2 C3 C4 0.4(6)
C26 C25 C24 C23 -1.6(7)
C22 C23 C24 C25 0.1(8)
C12 C11 C10 C9 -0.2(7)
C8 C9 C10 C11 -0.6(7)
C2 C3 C4 C5 -0.8(7)
C6 C5 C4 C3 0.4(7)
